data_7239707
loop_
_publ_author_name
'Khandavilli, U. B. Rao'
'Yousuf, Mustafa'
'Schaller, Barbara E.'
'Steendam, Ren\'e R. E.'
'Keshavarz, Leila'
'McArdle, Patrick'
'Frawley, Patrick J.'

_publ_section_title
;
 Plastically bendable pregabalin multi-component systems with improved
 tabletability and compressibility
;
_journal_issue 3
_journal_name_full CrystEngComm
_journal_page_first 412
_journal_page_last 415
_journal_paper_doi 10.1039/C9CE01625B
_journal_volume 22
_journal_year 2020
_chemical_absolute_configuration unk
_chemical_formula_sum 'C15 H23 N O5'
_chemical_formula_weight 297.34
_space_group_crystal_system orthorhombic
_space_group_IT_number 18
_space_group_name_Hall 'P 2 2ab'
_space_group_name_H-M_alt 'P 21 21 2'
_atom_sites_solution_hydrogens mixed
_audit_creation_method SHELXL-2018/3
_audit_update_record
;
2019-11-22 deposited with the CCDC.	2019-12-10 downloaded from the CCDC.
;
_cell_angle_alpha 90
_cell_angle_beta 90
_cell_angle_gamma 90
_cell_formula_units_Z 8
_cell_length_a 9.5719(7)
_cell_length_b 30.798(2)
_cell_length_c 10.9331(9)
_cell_measurement_reflns_used 2071
_cell_measurement_temperature 153.0(7)
_cell_measurement_theta_max 28.2400
_cell_measurement_theta_min 3.8790
_cell_volume 3223.0(4)
_computing_cell_refinement 'crysalispro 1.171.40.14e (rigaku od, 2018)'
_computing_data_collection 'crysalispro 1.171.40.14e (rigaku od, 2018)'
_computing_data_reduction 'crysalispro 1.171.40.14e (rigaku od, 2018)'
_computing_molecular_graphics 'ORTEX - P. McArdle, J.Appl.Cryst.,1995,28,65-65.'
_computing_publication_material 'Oscail - P. McArdle, J.Appl.Cryst.,2017,50,320-326.'
_computing_structure_refinement 'SHELXL-2018/3 (Sheldrick, 2018)'
_computing_structure_solution 'SHELXT 2018/2 (Sheldrick, 2018)'
_diffrn_ambient_temperature 153.0(7)
_diffrn_detector_area_resol_mean 16.1048
_diffrn_measured_fraction_theta_full 0.995
_diffrn_measured_fraction_theta_max 0.861
_diffrn_measurement_device_type 'xcalibur, sapphire3'
_diffrn_measurement_method '\w scans'
_diffrn_radiation_type MoK\a
_diffrn_radiation_wavelength 0.71073
_diffrn_reflns_av_R_equivalents 0.0366
_diffrn_reflns_av_unetI/netI 0.0824
_diffrn_reflns_Laue_measured_fraction_full 0.995
_diffrn_reflns_Laue_measured_fraction_max 0.861
_diffrn_reflns_limit_h_max 13
_diffrn_reflns_limit_h_min -11
_diffrn_reflns_limit_k_max 36
_diffrn_reflns_limit_k_min -38
_diffrn_reflns_limit_l_max 8
_diffrn_reflns_limit_l_min -14
_diffrn_reflns_number 9425
_diffrn_reflns_point_group_measured_fraction_full 0.845
_diffrn_reflns_point_group_measured_fraction_max 0.701
_diffrn_reflns_theta_full 25.242
_diffrn_reflns_theta_max 29.134
_diffrn_reflns_theta_min 3.727
_diffrn_source 'fine-focus sealed x-ray tube'
_exptl_absorpt_coefficient_mu 0.092
_exptl_absorpt_correction_T_max 1.00000
_exptl_absorpt_correction_T_min 0.60087
_exptl_absorpt_correction_type multi-scan
_exptl_absorpt_process_details
;
crysalispro 1.171.40.14e (rigaku oxford diffraction, 2018)
empirical absorption correction using spherical harmonics,
 implemented in scale3 abspack scaling algorithm.
;
_exptl_crystal_colour Colourless
_exptl_crystal_density_diffrn 1.226
_exptl_crystal_description Parallelepiped
_exptl_crystal_F_000 1280
_exptl_crystal_size_max 0.50
_exptl_crystal_size_mid 0.40
_exptl_crystal_size_min 0.10
_refine_diff_density_max 0.241
_refine_diff_density_min -0.303
_refine_diff_density_rms 0.062
_refine_ls_abs_structure_details
;
 Flack x determined using 1069 quotients [(I+)-(I-)]/[(I+)+(I-)]
 (Parsons, Flack and Wagner, Acta Cryst. B69 (2013) 249-259).
;
_refine_ls_abs_structure_Flack -0.8(10)
_refine_ls_extinction_method none
_refine_ls_goodness_of_fit_ref 1.094
_refine_ls_hydrogen_treatment mixed
_refine_ls_matrix_type full
_refine_ls_number_parameters 401
_refine_ls_number_reflns 6070
_refine_ls_number_restraints 4
_refine_ls_restrained_S_all 1.094
_refine_ls_R_factor_all 0.0883
_refine_ls_R_factor_gt 0.0638
_refine_ls_shift/su_max 0.000
_refine_ls_shift/su_mean 0.000
_refine_ls_structure_factor_coef Fsqd
_refine_ls_weighting_details 'w=1/[\s^2^(Fo^2^)+(0.0619P)^2^+0.1321P] where P=(Fo^2^+2Fc^2^)/3'
_refine_ls_weighting_scheme calc
_refine_ls_wR_factor_gt 0.1403
_refine_ls_wR_factor_ref 0.1609
_reflns_Friedel_coverage 0.451
_reflns_Friedel_fraction_full 0.647
_reflns_Friedel_fraction_max 0.496
_reflns_number_gt 4640
_reflns_number_total 6070
_reflns_threshold_expression 'I > 2\s(I)'
_cod_data_source_file c9ce01625b2.cif
_cod_data_source_block sali_lt
_cod_depositor_comments
;Adding full bibliography for 7239704--7239707.cif.

 Adding full bibliography for 7239704--7239707.cif.
;
_cod_original_cell_volume 3223.1(4)
_cod_database_code 7239707
_shelx_shelxl_version_number 2018/3
_shelx_space_group_comment
;
The symmetry employed for this shelxl refinement is uniquely defined
by the following loop, which should always be used as a source of
symmetry information in preference to the above space-group names.
They are only intended as comments.
;
_shelx_estimated_absorpt_t_min 0.956
_shelx_estimated_absorpt_t_max 0.991

loop_
_space_group_symop_operation_xyz
'x, y, z'
'-x, -y, z'
'-x+1/2, y+1/2, -z'
'x+1/2, -y+1/2, -z'

loop_
_atom_site_label
_atom_site_type_symbol
_atom_site_fract_x
_atom_site_fract_y
_atom_site_fract_z
_atom_site_U_iso_or_equiv
_atom_site_adp_type
_atom_site_occupancy
_atom_site_site_symmetry_order
_atom_site_calc_flag
_atom_site_refinement_flags_posn
_atom_site_refinement_flags_adp
O53 O -0.1058(3) 0.21080(9) 0.0732(3) 0.0335(7) Uani 1 1 d . .
O21 O 0.1575(3) 0.26875(10) 0.3866(3) 0.0347(7) Uani 1 1 d . .
O3 O 0.6948(3) 0.24358(10) 0.3119(3) 0.0366(7) Uani 1 1 d D .
O1 O 0.6168(3) 0.27371(9) 0.1404(3) 0.0353(7) Uani 1 1 d . .
O51 O 0.0563(3) 0.19347(9) 0.2110(3) 0.0395(7) Uani 1 1 d . .
O60 O -0.2722(3) 0.15466(10) -0.0074(3) 0.0382(7) Uani 1 1 d D .
O23 O 0.1951(3) 0.26188(10) 0.1867(3) 0.0368(7) Uani 1 1 d D .
O41 O 0.5205(4) 0.18508(11) 0.2633(3) 0.0444(8) Uani 1 1 d . .
N7 N 0.9610(3) 0.29218(10) -0.0185(3) 0.0280(7) Uani 1 1 d . .
H7A H 1.041379 0.303989 0.005228 0.036 Uiso 1 1 calc R U
H7B H 0.964734 0.286322 -0.098172 0.036 Uiso 1 1 calc R U
H7C H 0.946340 0.267728 0.022940 0.036 Uiso 1 1 calc R U
O50 O 0.2455(4) 0.13088(12) 0.5090(4) 0.0499(9) Uani 1 1 d D .
N27 N 0.4270(3) 0.27432(10) 0.5256(3) 0.0282(7) Uani 1 1 d . .
H27A H 0.350734 0.274328 0.572172 0.037 Uiso 1 1 calc R U
H27B H 0.499185 0.264490 0.568833 0.037 Uiso 1 1 calc R U
H27C H 0.413391 0.257229 0.461079 0.037 Uiso 1 1 calc R U
O43 O 0.3822(4) 0.19395(10) 0.4232(3) 0.0494(9) Uani 1 1 d . .
C2 C 0.7035(4) 0.27179(12) 0.2210(4) 0.0254(8) Uani 1 1 d . .
C4 C 0.8297(4) 0.30094(13) 0.2307(4) 0.0263(8) Uani 1 1 d . .
H4A H 0.912534 0.283010 0.222795 0.034 Uiso 1 1 calc R U
H4B H 0.830962 0.313378 0.312198 0.034 Uiso 1 1 calc R U
C5 C 0.8412(4) 0.33828(12) 0.1381(4) 0.0245(8) Uani 1 1 d . .
H5 H 0.929978 0.353093 0.153992 0.032 Uiso 1 1 calc R U
C6 C 0.8444(4) 0.32317(13) 0.0057(4) 0.0265(8) Uani 1 1 d . .
H6A H 0.756334 0.309243 -0.013925 0.034 Uiso 1 1 calc R U
H6B H 0.854583 0.348219 -0.047378 0.034 Uiso 1 1 calc R U
C8 C 0.7243(4) 0.37182(12) 0.1576(4) 0.0313(9) Uani 1 1 d . .
H8A H 0.636294 0.358481 0.134630 0.041 Uiso 1 1 calc R U
H8B H 0.719203 0.378363 0.244280 0.041 Uiso 1 1 calc R U
C9 C 0.7379(5) 0.41459(13) 0.0881(4) 0.0398(11) Uani 1 1 d . .
H9 H 0.737199 0.408060 0.000420 0.052 Uiso 1 1 calc R U
C10 C 0.8716(5) 0.43822(16) 0.1169(6) 0.0657(18) Uani 1 1 d . .
H10A H 0.871193 0.466002 0.077043 0.085 Uiso 1 1 calc R U
H10B H 0.949578 0.421484 0.088164 0.085 Uiso 1 1 calc R U
H10C H 0.879193 0.442249 0.203668 0.085 Uiso 1 1 calc R U
C11 C 0.6128(5) 0.44311(15) 0.1160(5) 0.0474(13) Uani 1 1 d . .
H11A H 0.612562 0.450466 0.201280 0.062 Uiso 1 1 calc R U
H11B H 0.528494 0.427750 0.096169 0.062 Uiso 1 1 calc R U
H11C H 0.618076 0.469173 0.068015 0.062 Uiso 1 1 calc R U
C22 C 0.2141(4) 0.28052(12) 0.2931(4) 0.0267(8) Uani 1 1 d . .
C24 C 0.3117(4) 0.31913(13) 0.2894(4) 0.0315(9) Uani 1 1 d . .
H24A H 0.273440 0.340676 0.234077 0.041 Uiso 1 1 calc R U
H24B H 0.400886 0.309809 0.256392 0.041 Uiso 1 1 calc R U
C25 C 0.3367(4) 0.34041(12) 0.4137(4) 0.0265(9) Uani 1 1 d . .
H25 H 0.251552 0.337319 0.462654 0.034 Uiso 1 1 calc R U
C26 C 0.4568(4) 0.31954(13) 0.4833(4) 0.0288(9) Uani 1 1 d . .
H26A H 0.538636 0.319048 0.430963 0.037 Uiso 1 1 calc R U
H26B H 0.478680 0.337369 0.553852 0.037 Uiso 1 1 calc R U
C28 C 0.3690(4) 0.38908(13) 0.4001(4) 0.0339(10) Uani 1 1 d . .
H28A H 0.398633 0.400075 0.479124 0.044 Uiso 1 1 calc R U
H28B H 0.447082 0.392256 0.344353 0.044 Uiso 1 1 calc R U
C29 C 0.2498(5) 0.41733(14) 0.3543(5) 0.0500(13) Uani 1 1 d . .
H29 H 0.228803 0.408340 0.270327 0.065 Uiso 1 1 calc R U
C30 C 0.1187(6) 0.4127(2) 0.4274(7) 0.094(3) Uani 1 1 d . .
H30A H 0.076230 0.385124 0.409887 0.122 Uiso 1 1 calc R U
H30B H 0.055101 0.435585 0.406355 0.122 Uiso 1 1 calc R U
H30C H 0.140507 0.414307 0.513015 0.122 Uiso 1 1 calc R U
C31 C 0.2961(8) 0.46495(16) 0.3501(8) 0.099(3) Uani 1 1 d . .
H31A H 0.222484 0.482344 0.316172 0.129 Uiso 1 1 calc R U
H31B H 0.378104 0.467549 0.300036 0.129 Uiso 1 1 calc R U
H31C H 0.316808 0.474774 0.431436 0.129 Uiso 1 1 calc R U
C42 C 0.4347(4) 0.17080(13) 0.3406(4) 0.0297(9) Uani 1 1 d . .
C44 C 0.3938(4) 0.12437(12) 0.3342(4) 0.0248(8) Uani 1 1 d . .
C45 C 0.4505(5) 0.09730(15) 0.2459(4) 0.0401(11) Uani 1 1 d . .
H45 H 0.512439 0.108638 0.188622 0.052 Uiso 1 1 calc R U
C46 C 0.4163(7) 0.05361(16) 0.2417(5) 0.0664(19) Uani 1 1 d . .
H46 H 0.453970 0.035891 0.181209 0.086 Uiso 1 1 calc R U
C47 C 0.3260(7) 0.03642(15) 0.3277(5) 0.0598(16) Uani 1 1 d . .
H47 H 0.304938 0.006949 0.326019 0.078 Uiso 1 1 calc R U
C48 C 0.2673(5) 0.06233(15) 0.4152(5) 0.0435(11) Uani 1 1 d . .
H48 H 0.205256 0.050723 0.471839 0.057 Uiso 1 1 calc R U
C49 C 0.3016(4) 0.10671(14) 0.4187(4) 0.0313(9) Uani 1 1 d . .
C52 C -0.0419(4) 0.18388(13) 0.1409(4) 0.0284(9) Uani 1 1 d . .
C54 C -0.0891(4) 0.13740(12) 0.1352(4) 0.0256(8) Uani 1 1 d . .
C55 C -0.0185(5) 0.10579(14) 0.2026(4) 0.0376(10) Uani 1 1 d . .
H55 H 0.056164 0.113709 0.252213 0.049 Uiso 1 1 calc R U
C56 C -0.0594(5) 0.06245(15) 0.1960(5) 0.0495(13) Uani 1 1 d . .
H56 H -0.012056 0.041466 0.240962 0.064 Uiso 1 1 calc R U
C57 C -0.1709(5) 0.05067(14) 0.1222(5) 0.0449(12) Uani 1 1 d . .
H57 H -0.198577 0.021754 0.118394 0.058 Uiso 1 1 calc R U
C58 C -0.2409(5) 0.08132(15) 0.0548(4) 0.0375(10) Uani 1 1 d . .
H58 H -0.314752 0.073058 0.004609 0.049 Uiso 1 1 calc R U
C59 C -0.2011(4) 0.12508(13) 0.0614(4) 0.0283(9) Uani 1 1 d . .
H23 H 0.147(4) 0.2376(10) 0.211(4) 0.040(13) Uiso 1 1 d D .
H3 H 0.622(6) 0.225(2) 0.309(7) 0.13(3) Uiso 1 1 d D .
H50 H 0.281(7) 0.1577(12) 0.500(7) 0.11(3) Uiso 1 1 d D .
H60 H -0.221(5) 0.1779(13) 0.009(6) 0.08(2) Uiso 1 1 d D .

loop_
_atom_site_aniso_label
_atom_site_aniso_U_11
_atom_site_aniso_U_22
_atom_site_aniso_U_33
_atom_site_aniso_U_23
_atom_site_aniso_U_13
_atom_site_aniso_U_12
O53 0.0462(16) 0.0187(13) 0.0355(16) 0.0022(14) 0.0043(15) 0.0031(13)
O21 0.0403(15) 0.0345(16) 0.0291(15) 0.0015(14) 0.0016(14) -0.0168(14)
O3 0.0432(16) 0.0392(17) 0.0273(16) 0.0116(15) -0.0024(14) -0.0116(14)
O1 0.0386(14) 0.0259(14) 0.0413(17) 0.0057(15) -0.0108(15) -0.0047(13)
O51 0.0501(16) 0.0230(14) 0.0455(18) -0.0006(15) -0.0125(17) -0.0077(14)
O60 0.0384(15) 0.0356(16) 0.0406(18) -0.0013(16) -0.0076(15) 0.0040(14)
O23 0.0498(17) 0.0306(16) 0.0300(16) -0.0048(15) 0.0032(15) -0.0095(14)
O41 0.0587(19) 0.0430(19) 0.0316(17) 0.0151(16) -0.0026(16) -0.0175(16)
N7 0.0371(16) 0.0201(15) 0.0267(17) -0.0034(15) 0.0042(16) 0.0041(14)
O50 0.0503(19) 0.049(2) 0.050(2) -0.006(2) 0.0197(18) 0.0026(18)
N27 0.0337(16) 0.0182(15) 0.0327(18) 0.0011(16) -0.0038(16) 0.0030(14)
O43 0.071(2) 0.0250(16) 0.052(2) -0.0143(17) 0.005(2) -0.0036(16)
C2 0.0301(17) 0.0205(17) 0.0256(19) -0.0051(18) -0.0026(18) 0.0021(16)
C4 0.0332(19) 0.0260(19) 0.0197(19) -0.0042(17) -0.0002(17) 0.0016(17)
C5 0.0310(18) 0.0177(17) 0.0248(19) -0.0028(17) -0.0044(17) 0.0004(15)
C6 0.0331(19) 0.0210(18) 0.025(2) 0.0012(18) -0.0047(18) 0.0049(16)
C8 0.0349(19) 0.0239(19) 0.035(2) -0.0042(19) 0.000(2) 0.0057(17)
C9 0.056(3) 0.024(2) 0.039(2) -0.001(2) 0.009(2) 0.009(2)
C10 0.061(3) 0.026(2) 0.111(5) 0.000(3) 0.020(4) -0.002(2)
C11 0.054(3) 0.028(2) 0.061(3) 0.003(2) 0.003(3) 0.012(2)
C22 0.0314(18) 0.0201(18) 0.029(2) -0.0007(18) 0.0003(18) -0.0060(16)
C24 0.040(2) 0.0233(18) 0.031(2) 0.004(2) 0.005(2) -0.0088(18)
C25 0.0314(18) 0.0150(17) 0.033(2) 0.0039(18) 0.0062(18) -0.0006(15)
C26 0.0298(18) 0.0186(17) 0.038(2) 0.0036(19) -0.0025(19) -0.0024(15)
C28 0.045(2) 0.0167(18) 0.041(2) 0.004(2) 0.004(2) -0.0010(17)
C29 0.066(3) 0.026(2) 0.059(3) 0.016(3) 0.016(3) 0.008(2)
C30 0.066(3) 0.076(5) 0.139(7) 0.056(5) 0.051(4) 0.036(4)
C31 0.116(5) 0.025(3) 0.157(7) 0.034(4) 0.061(6) 0.024(3)
C42 0.040(2) 0.0207(18) 0.028(2) -0.0012(19) -0.0155(19) -0.0047(17)
C44 0.0323(18) 0.0206(18) 0.0215(19) 0.0042(17) -0.0054(17) 0.0029(16)
C45 0.064(3) 0.028(2) 0.029(2) 0.002(2) 0.010(2) 0.007(2)
C46 0.127(5) 0.025(2) 0.047(3) -0.009(3) 0.006(4) 0.018(3)
C47 0.108(5) 0.019(2) 0.052(3) 0.005(2) -0.015(3) -0.011(3)
C48 0.053(3) 0.035(2) 0.043(3) 0.010(2) -0.005(2) -0.012(2)
C49 0.0295(18) 0.030(2) 0.034(2) -0.001(2) -0.0044(19) 0.0013(17)
C52 0.037(2) 0.0211(18) 0.027(2) -0.0052(18) 0.006(2) 0.0001(16)
C54 0.037(2) 0.0163(17) 0.0236(19) -0.0030(17) 0.0003(18) -0.0007(15)
C55 0.050(2) 0.025(2) 0.037(3) 0.002(2) -0.008(2) -0.0008(19)
C56 0.071(3) 0.021(2) 0.056(3) 0.006(2) -0.018(3) 0.003(2)
C57 0.064(3) 0.021(2) 0.050(3) -0.005(2) 0.002(3) -0.009(2)
C58 0.041(2) 0.034(2) 0.038(2) -0.013(2) 0.003(2) -0.013(2)
C59 0.0317(18) 0.0270(19) 0.026(2) -0.0039(18) 0.0006(18) -0.0003(17)

loop_
_atom_type_symbol
_atom_type_description
_atom_type_scat_dispersion_real
_atom_type_scat_dispersion_imag
_atom_type_scat_source
C C 0.0033 0.0016 'International Tables Vol C Tables 4.2.6.8 and 6.1.1.4'
H H 0.0000 0.0000 'International Tables Vol C Tables 4.2.6.8 and 6.1.1.4'
N N 0.0061 0.0033 'International Tables Vol C Tables 4.2.6.8 and 6.1.1.4'
O O 0.0106 0.0060 'International Tables Vol C Tables 4.2.6.8 and 6.1.1.4'

loop_
_geom_angle_atom_site_label_1
_geom_angle_atom_site_label_2
_geom_angle_atom_site_label_3
_geom_angle
C2 O3 H3 116(5)
C59 O60 H60 99(4)
C22 O23 H23 100(3)
C6 N7 H7A 109.5
C6 N7 H7B 109.5
H7A N7 H7B 109.5
C6 N7 H7C 109.5
H7A N7 H7C 109.5
H7B N7 H7C 109.5
C49 O50 H50 106(5)
C26 N27 H27A 109.5
C26 N27 H27B 109.5
H27A N27 H27B 109.5
C26 N27 H27C 109.5
H27A N27 H27C 109.5
H27B N27 H27C 109.5
O1 C2 O3 122.3(4)
O1 C2 C4 124.8(4)
O3 C2 C4 112.9(3)
C2 C4 C5 117.2(3)
C2 C4 H4A 108.0
C5 C4 H4A 108.0
C2 C4 H4B 108.0
C5 C4 H4B 108.0
H4A C4 H4B 107.2
C6 C5 C4 113.6(3)
C6 C5 C8 110.6(3)
C4 C5 C8 111.1(3)
C6 C5 H5 107.1
C4 C5 H5 107.1
C8 C5 H5 107.1
N7 C6 C5 112.3(3)
N7 C6 H6A 109.1
C5 C6 H6A 109.1
N7 C6 H6B 109.1
C5 C6 H6B 109.1
H6A C6 H6B 107.9
C9 C8 C5 116.6(3)
C9 C8 H8A 108.1
C5 C8 H8A 108.1
C9 C8 H8B 108.1
C5 C8 H8B 108.1
H8A C8 H8B 107.3
C10 C9 C11 110.5(4)
C10 C9 C8 112.7(4)
C11 C9 C8 109.4(4)
C10 C9 H9 108.0
C11 C9 H9 108.0
C8 C9 H9 108.0
C9 C10 H10A 109.5
C9 C10 H10B 109.5
H10A C10 H10B 109.5
C9 C10 H10C 109.5
H10A C10 H10C 109.5
H10B C10 H10C 109.5
C9 C11 H11A 109.5
C9 C11 H11B 109.5
H11A C11 H11B 109.5
C9 C11 H11C 109.5
H11A C11 H11C 109.5
H11B C11 H11C 109.5
O21 C22 O23 123.8(3)
O21 C22 C24 122.2(4)
O23 C22 C24 114.0(3)
C22 C24 C25 114.2(3)
C22 C24 H24A 108.7
C25 C24 H24A 108.7
C22 C24 H24B 108.7
C25 C24 H24B 108.7
H24A C24 H24B 107.6
C26 C25 C24 112.5(3)
C26 C25 C28 108.0(3)
C24 C25 C28 111.4(3)
C26 C25 H25 108.3
C24 C25 H25 108.3
C28 C25 H25 108.3
N27 C26 C25 113.9(3)
N27 C26 H26A 108.8
C25 C26 H26A 108.8
N27 C26 H26B 108.8
C25 C26 H26B 108.8
H26A C26 H26B 107.7
C29 C28 C25 116.1(4)
C29 C28 H28A 108.3
C25 C28 H28A 108.3
C29 C28 H28B 108.3
C25 C28 H28B 108.3
H28A C28 H28B 107.4
C30 C29 C28 113.5(4)
C30 C29 C31 110.5(5)
C28 C29 C31 109.9(5)
C30 C29 H29 107.5
C28 C29 H29 107.5
C31 C29 H29 107.5
C29 C30 H30A 109.5
C29 C30 H30B 109.5
H30A C30 H30B 109.5
C29 C30 H30C 109.5
H30A C30 H30C 109.5
H30B C30 H30C 109.5
C29 C31 H31A 109.5
C29 C31 H31B 109.5
H31A C31 H31B 109.5
C29 C31 H31C 109.5
H31A C31 H31C 109.5
H31B C31 H31C 109.5
O43 C42 O41 123.1(4)
O43 C42 C44 118.4(4)
O41 C42 C44 118.5(4)
C45 C44 C49 118.5(4)
C45 C44 C42 120.5(4)
C49 C44 C42 120.9(4)
C46 C45 C44 120.9(5)
C46 C45 H45 119.5
C44 C45 H45 119.5
C47 C46 C45 119.8(5)
C47 C46 H46 120.1
C45 C46 H46 120.1
C48 C47 C46 120.6(4)
C48 C47 H47 119.7
C46 C47 H47 119.7
C47 C48 C49 119.4(5)
C47 C48 H48 120.3
C49 C48 H48 120.3
O50 C49 C44 121.6(4)
O50 C49 C48 117.7(4)
C44 C49 C48 120.7(4)
O51 C52 O53 124.5(4)
O51 C52 C54 118.5(4)
O53 C52 C54 117.0(3)
C59 C54 C55 119.2(4)
C59 C54 C52 121.0(4)
C55 C54 C52 119.8(4)
C56 C55 C54 120.3(4)
C56 C55 H55 119.8
C54 C55 H55 119.8
C57 C56 C55 119.8(4)
C57 C56 H56 120.1
C55 C56 H56 120.1
C58 C57 C56 120.6(4)
C58 C57 H57 119.7
C56 C57 H57 119.7
C57 C58 C59 120.0(4)
C57 C58 H58 120.0
C59 C58 H58 120.0
O60 C59 C54 121.4(4)
O60 C59 C58 118.5(4)
C54 C59 C58 120.0(4)

loop_
_geom_bond_atom_site_label_1
_geom_bond_atom_site_label_2
_geom_bond_distance
O53 C52 1.269(5)
O21 C22 1.212(4)
O3 C2 1.322(5)
O3 H3 0.90(2)
O1 C2 1.212(5)
O51 C52 1.249(5)
O60 C59 1.364(5)
O60 H60 0.89(2)
O23 C22 1.310(5)
O23 H23 0.92(2)
O41 C42 1.258(5)
N7 C6 1.492(5)
N7 H7A 0.8900
N7 H7B 0.8900
N7 H7C 0.8900
O50 C49 1.348(5)
O50 H50 0.90(2)
N27 C26 1.495(5)
N27 H27A 0.8900
N27 H27B 0.8900
N27 H27C 0.8900
O43 C42 1.256(5)
C2 C4 1.509(5)
C4 C5 1.536(5)
C4 H4A 0.9700
C4 H4B 0.9700
C5 C6 1.521(5)
C5 C8 1.538(5)
C5 H5 0.9800
C6 H6A 0.9700
C6 H6B 0.9700
C8 C9 1.526(6)
C8 H8A 0.9700
C8 H8B 0.9700
C9 C10 1.505(7)
C9 C11 1.516(6)
C9 H9 0.9800
C10 H10A 0.9600
C10 H10B 0.9600
C10 H10C 0.9600
C11 H11A 0.9600
C11 H11B 0.9600
C11 H11C 0.9600
C22 C24 1.513(5)
C24 C25 1.527(6)
C24 H24A 0.9700
C24 H24B 0.9700
C25 C26 1.521(5)
C25 C28 1.538(5)
C25 H25 0.9800
C26 H26A 0.9700
C26 H26B 0.9700
C28 C29 1.519(6)
C28 H28A 0.9700
C28 H28B 0.9700
C29 C30 1.495(7)
C29 C31 1.533(7)
C29 H29 0.9800
C30 H30A 0.9600
C30 H30B 0.9600
C30 H30C 0.9600
C31 H31A 0.9600
C31 H31B 0.9600
C31 H31C 0.9600
C42 C44 1.484(5)
C44 C45 1.387(6)
C44 C49 1.388(6)
C45 C46 1.386(7)
C45 H45 0.9300
C46 C47 1.383(8)
C46 H46 0.9300
C47 C48 1.366(7)
C47 H47 0.9300
C48 C49 1.406(6)
C48 H48 0.9300
C52 C54 1.502(5)
C54 C59 1.394(5)
C54 C55 1.396(6)
C55 C56 1.393(6)
C55 H55 0.9300
C56 C57 1.386(7)
C56 H56 0.9300
C57 C58 1.372(7)
C57 H57 0.9300
C58 C59 1.403(6)
C58 H58 0.9300

loop_
_geom_hbond_atom_site_label_D
_geom_hbond_atom_site_label_H
_geom_hbond_atom_site_label_A
_geom_hbond_distance_DH
_geom_hbond_distance_HA
_geom_hbond_distance_DA
_geom_hbond_angle_DHA
_geom_hbond_site_symmetry_A
_geom_hbond_publ_flag
N7 H7A O60 0.89 2.19 3.047(4) 160.8 4_655 yes
N7 H7B O1 0.89 2.40 2.849(4) 111.7 4 yes
N7 H7B O41 0.89 2.08 2.824(4) 140.7 4 yes
N7 H7C O53 0.89 1.90 2.774(4) 165.3 1_655 yes
N27 H27A O3 0.89 2.03 2.899(5) 163.4 4_456 yes
N27 H27B O21 0.89 1.89 2.748(4) 160.4 4_556 yes
N27 H27C O43 0.89 2.01 2.751(4) 139.2 . yes
C6 H6A O1 0.97 2.41 3.040(5) 121.8 . yes
C24 H24A O60 0.97 2.52 3.287(5) 135.9 4 yes
C26 H26A O50 0.97 2.59 3.159(5) 117.3 4_556 yes
O23 H23 O51 0.92(2) 1.61(3) 2.505(4) 164(5) . yes
O3 H3 O41 0.90(2) 1.65(4) 2.512(4) 161(8) . yes
O50 H50 O43 0.90(2) 1.70(4) 2.523(5) 151(7) . yes
O60 H60 O53 0.89(2) 1.65(3) 2.511(4) 162(6) . yes

loop_
_geom_torsion_atom_site_label_1
_geom_torsion_atom_site_label_2
_geom_torsion_atom_site_label_3
_geom_torsion_atom_site_label_4
_geom_torsion
O1 C2 C4 C5 5.8(6)
O3 C2 C4 C5 -173.2(3)
C2 C4 C5 C6 -59.4(4)
C2 C4 C5 C8 66.0(4)
C4 C5 C6 N7 -57.1(4)
C8 C5 C6 N7 177.2(3)
C6 C5 C8 C9 -63.8(4)
C4 C5 C8 C9 169.1(3)
C5 C8 C9 C10 -57.9(5)
C5 C8 C9 C11 178.8(4)
O21 C22 C24 C25 2.4(6)
O23 C22 C24 C25 -178.8(3)
C22 C24 C25 C26 87.6(4)
C22 C24 C25 C28 -151.1(3)
C24 C25 C26 N27 -68.6(4)
C28 C25 C26 N27 168.2(3)
C26 C25 C28 C29 -169.0(4)
C24 C25 C28 C29 67.1(5)
C25 C28 C29 C30 53.6(7)
C25 C28 C29 C31 178.0(5)
O43 C42 C44 C45 -179.0(4)
O41 C42 C44 C45 0.9(6)
O43 C42 C44 C49 -1.1(6)
O41 C42 C44 C49 178.7(4)
C49 C44 C45 C46 0.0(7)
C42 C44 C45 C46 177.9(5)
C44 C45 C46 C47 -1.0(9)
C45 C46 C47 C48 1.6(9)
C46 C47 C48 C49 -1.2(8)
C45 C44 C49 O50 178.2(4)
C42 C44 C49 O50 0.3(6)
C45 C44 C49 C48 0.4(6)
C42 C44 C49 C48 -177.5(4)
C47 C48 C49 O50 -177.7(4)
C47 C48 C49 C44 0.2(7)
O51 C52 C54 C59 178.0(4)
O53 C52 C54 C59 -2.0(6)
O51 C52 C54 C55 -3.3(6)
O53 C52 C54 C55 176.7(4)
C59 C54 C55 C56 0.1(7)
C52 C54 C55 C56 -178.6(4)
C54 C55 C56 C57 -0.1(8)
C55 C56 C57 C58 0.5(8)
C56 C57 C58 C59 -0.9(7)
C55 C54 C59 O60 -179.1(4)
C52 C54 C59 O60 -0.4(6)
C55 C54 C59 C58 -0.5(6)
C52 C54 C59 C58 178.2(4)
C57 C58 C59 O60 179.6(4)
C57 C58 C59 C54 0.9(7)
